data_4340698
loop_
_publ_author_name
'Seth, Piya'
'Figuerola, Albert'
'Jover, Jes\'us'
'Ruiz, Eliseo'
'Ghosh, Ashutosh'

_publ_section_title
;
 Ferro- to Antiferromagnetic Crossover Angle in Diphenoxido- and
 Carboxylato-Bridged Trinuclear Ni(II)2-Mn(II) Complexes: Experimental
 Observations and Theoretical Rationalization.
;
_journal_issue 17
_journal_name_full 'Inorganic chemistry'
_journal_page_first 9296
_journal_page_last 9305
_journal_paper_doi 10.1021/ic501425x
_journal_volume 53
_journal_year 2014
_chemical_formula_sum 'C84 H82 Mn N8 Ni4 O16'
_chemical_formula_weight 1749.28
_chemical_name_systematic
;
 ?
;
_space_group_IT_number 2
_symmetry_cell_setting triclinic
_symmetry_space_group_name_Hall '-P 1'
_symmetry_space_group_name_H-M 'P -1'
_atom_sites_solution_hydrogens geom
_atom_sites_solution_primary direct
_atom_sites_solution_secondary difmap
_audit_creation_method SHELXL-97
_cell_angle_alpha 89.107(5)
_cell_angle_beta 69.512(5)
_cell_angle_gamma 88.037(5)
_cell_formula_units_Z 1
_cell_length_a 12.004(5)
_cell_length_b 12.166(5)
_cell_length_c 14.238(5)
_cell_measurement_temperature 293(2)
_cell_measurement_theta_max 26.5
_cell_measurement_theta_min 1.5
_cell_volume 1946.6(13)
_computing_cell_refinement 'Bruker SMART'
_computing_data_collection 'Bruker SMART'
_computing_data_reduction 'Bruker SAINT'
_computing_molecular_graphics 'Ortep-3 for windows (Farrugia, 1997)'
_computing_publication_material 'Platon99 (Spek, 1999)'
_computing_structure_refinement 'SHELXL-97 (Sheldrick, 1997)'
_computing_structure_solution 'SHELXS-97 (Sheldrick, 1997)'
_diffrn_ambient_temperature 293(2)
_diffrn_measured_fraction_theta_full 0.963
_diffrn_measured_fraction_theta_max 0.963
_diffrn_measurement_device_type 'CCD area detector'
_diffrn_measurement_method 'phi and omega scans'
_diffrn_radiation_monochromator graphite
_diffrn_radiation_source 'fine-focus sealed tube'
_diffrn_radiation_type MoK\a
_diffrn_radiation_wavelength 0.71073
_diffrn_reflns_av_R_equivalents 0.0252
_diffrn_reflns_av_sigmaI/netI 0.0280
_diffrn_reflns_limit_h_max 15
_diffrn_reflns_limit_h_min -12
_diffrn_reflns_limit_k_max 15
_diffrn_reflns_limit_k_min -15
_diffrn_reflns_limit_l_max 17
_diffrn_reflns_limit_l_min -17
_diffrn_reflns_number 24251
_diffrn_reflns_theta_full 26.51
_diffrn_reflns_theta_max 26.51
_diffrn_reflns_theta_min 1.53
_exptl_absorpt_coefficient_mu 1.181
_exptl_absorpt_correction_T_max 0.9404
_exptl_absorpt_correction_T_min 0.9179
_exptl_absorpt_correction_type empirical
_exptl_absorpt_process_details SADABS
_exptl_crystal_colour green
_exptl_crystal_density_diffrn 1.492
_exptl_crystal_density_method 'not measured'
_exptl_crystal_description rectangular
_exptl_crystal_F_000 907
_exptl_crystal_size_max 0.07
_exptl_crystal_size_mid 0.06
_exptl_crystal_size_min 0.05
_refine_diff_density_max 0.424
_refine_diff_density_min -0.453
_refine_diff_density_rms 0.055
_refine_ls_extinction_method none
_refine_ls_goodness_of_fit_ref 1.035
_refine_ls_hydrogen_treatment mixed
_refine_ls_matrix_type full
_refine_ls_number_parameters 654
_refine_ls_number_reflns 7783
_refine_ls_number_restraints 0
_refine_ls_restrained_S_all 1.035
_refine_ls_R_factor_all 0.0456
_refine_ls_R_factor_gt 0.0358
_refine_ls_shift/su_max 0.003
_refine_ls_shift/su_mean 0.000
_refine_ls_structure_factor_coef Fsqd
_refine_ls_weighting_details 'calc w=1/[\s^2^(Fo^2^)+(0.0552P)^2^+0.7172P] where P=(Fo^2^+2Fc^2^)/3'
_refine_ls_weighting_scheme calc
_refine_ls_wR_factor_gt 0.0954
_refine_ls_wR_factor_ref 0.1031
_reflns_number_gt 6454
_reflns_number_total 7783
_reflns_threshold_expression >2sigma(I)
_cod_data_source_file ic501425x_si_001.cif
_cod_data_source_block 3
_cod_depositor_comments
;
The following automatic conversions were performed:

'_symmetry_cell_setting' value 'Triclinic' changed to 'triclinic'
according to
/usr/data/users/saulius/crontab/automatic-downloads/rss-feeds/ACS/lib/dictionaries/cif_core.dic
dictionary named 'cif_core.dic' version 2.4.2 from
2011-04-26.

'_exptl_absorpt_correction_type' value 'Empirical'
changed to 'empirical' according to
/usr/data/users/saulius/crontab/automatic-downloads/rss-feeds/ACS/lib/dictionaries/cif_core.dic
dictionary named 'cif_core.dic' version 2.4.2 from 2011-04-26.

Automatic conversion script
Id: cif_fix_values 2281 2013-09-26 08:29:07Z andrius 

 Adding full bibliography for 4340696--4340698.cif.
;
_cod_original_sg_symbol_H-M P-1
_cod_database_code 4340698

loop_
_symmetry_equiv_pos_as_xyz
'x, y, z'
'-x, -y, -z'

loop_
_atom_site_label
_atom_site_type_symbol
_atom_site_fract_x
_atom_site_fract_y
_atom_site_fract_z
_atom_site_U_iso_or_equiv
_atom_site_adp_type
_atom_site_occupancy
_atom_site_symmetry_multiplicity
_atom_site_calc_flag
_atom_site_refinement_flags
Mn1 Mn 1.0000 0.5000 1.0000 0.03529(12) Uani 1 2 d S
Ni1 Ni 1.09690(2) 0.51252(2) 1.180021(19) 0.03723(10) Uani 1 1 d .
Ni2 Ni 0.92298(4) 0.16582(3) 1.50245(2) 0.06099(12) Uani 1 1 d .
O1 O 1.14687(13) 0.56393(13) 1.03628(11) 0.0413(4) Uani 1 1 d .
O2 O 0.93847(13) 0.51842(13) 1.16176(11) 0.0426(4) Uani 1 1 d .
O4 O 1.06066(17) 0.33140(13) 1.01473(14) 0.0540(4) Uani 1 1 d .
O8 O 1.2795(2) 0.20357(19) 1.1560(2) 0.0813(7) Uani 1 1 d .
O5 O 1.06561(19) 0.68173(15) 1.23447(15) 0.0569(5) Uani 1 1 d .
O3 O 1.13695(17) 0.34831(13) 1.13506(13) 0.0521(4) Uani 1 1 d .
O7 O 0.8196(2) 0.21336(18) 1.62716(15) 0.0726(6) Uani 1 1 d .
C22 C 1.2680(4) -0.0317(3) 1.0119(3) 0.0889(12) Uani 1 1 d .
O6 O 1.0334(2) 0.20823(18) 1.55696(15) 0.0728(6) Uani 1 1 d .
N2 N 1.0195(2) 0.45429(16) 1.32263(14) 0.0496(5) Uani 1 1 d .
N1 N 1.26767(18) 0.51900(17) 1.17653(15) 0.0474(5) Uani 1 1 d .
C1 C 1.2420(2) 0.61925(18) 0.98645(16) 0.0399(5) Uani 1 1 d .
C30 C 0.5367(4) 0.1751(4) 1.8219(4) 0.0957(12) Uani 1 1 d .
N3 N 1.0382(3) 0.09732(18) 1.39045(17) 0.0649(7) Uani 1 1 d .
C6 C 1.3439(2) 0.6177(2) 1.01501(18) 0.0473(6) Uani 1 1 d .
C2 C 1.2456(2) 0.6814(2) 0.90124(18) 0.0499(6) Uani 1 1 d .
N4 N 0.7963(4) 0.1488(3) 1.4535(2) 0.0878(9) Uani 1 1 d .
C5 C 1.4447(2) 0.6734(3) 0.9537(2) 0.0605(7) Uani 1 1 d .
C17 C 0.9077(3) 0.4402(2) 1.36497(19) 0.0568(7) Uani 1 1 d .
C11 C 0.7328(2) 0.5545(3) 1.2093(2) 0.0610(7) Uani 1 1 d .
C24 C 1.2511(2) 0.1420(2) 1.0922(2) 0.0546(6) Uani 1 1 d .
C19 C 1.1711(2) 0.18091(19) 1.04750(18) 0.0470(6) Uani 1 1 d .
C29 C 0.4682(5) 0.1377(5) 1.7703(6) 0.1217(18) Uani 1 1 d .
C18 C 1.1184(2) 0.29513(19) 1.06631(17) 0.0433(5) Uani 1 1 d .
C15 C 0.8139(2) 0.4702(2) 1.32733(19) 0.0550(6) Uani 1 1 d .
C7 C 1.3507(2) 0.5634(2) 1.1047(2) 0.0515(6) Uani 1 1 d .
C16 C 0.8321(2) 0.5142(2) 1.23085(17) 0.0451(5) Uani 1 1 d .
C37 C 0.9974(5) 0.0367(4) 1.3199(4) 0.1033(16) Uani 1 1 d .
C4 C 1.4475(3) 0.7309(3) 0.8702(2) 0.0656(8) Uani 1 1 d .
C44 C 1.1498(3) 0.2038(2) 1.5174(2) 0.0626(7) Uani 1 1 d .
C9 C 1.2011(3) 0.4826(3) 1.3610(2) 0.0703(9) Uani 1 1 d .
C31 C 0.6530(3) 0.2000(3) 1.7740(3) 0.0744(9) Uani 1 1 d .
C8 C 1.3002(3) 0.4702(3) 1.2592(2) 0.0664(8) Uani 1 1 d .
C12 C 0.6196(3) 0.5421(4) 1.2756(3) 0.0846(11) Uani 1 1 d .
C3 C 1.3466(3) 0.7354(2) 0.8447(2) 0.0608(7) Uani 1 1 d .
C35 C 0.8161(7) 0.1489(6) 1.3434(4) 0.160(3) Uani 1 1 d .
H35A H 0.7556 0.1046 1.3335 0.192 Uiso 1 1 calc R
H35B H 0.8029 0.2236 1.3240 0.192 Uiso 1 1 calc R
C32 C 0.7076(3) 0.1885(2) 1.6700(2) 0.0651(8) Uani 1 1 d .
C10 C 1.0963(3) 0.4134(3) 1.3767(2) 0.0668(8) Uani 1 1 d .
C26 C 0.6861(5) 0.1397(4) 1.5121(4) 0.1068(15) Uani 1 1 d .
C20 C 1.1398(3) 0.1097(2) 0.9855(3) 0.0726(9) Uani 1 1 d .
C38 C 1.1508(4) 0.0949(2) 1.3720(2) 0.0672(9) Uani 1 1 d .
C21 C 1.1878(5) 0.0037(3) 0.9694(3) 0.0958(13) Uani 1 1 d .
C43 C 1.2171(4) 0.2562(3) 1.5652(3) 0.0822(10) Uani 1 1 d .
C23 C 1.3003(3) 0.0362(3) 1.0723(3) 0.0766(10) Uani 1 1 d .
C39 C 1.2121(3) 0.1490(2) 1.4267(2) 0.0651(8) Uani 1 1 d .
C36 C 0.9252(5) 0.1115(6) 1.2782(3) 0.135(2) Uani 1 1 d .
H36A H 0.9721 0.1751 1.2495 0.162 Uiso 1 1 calc R
H36B H 0.9121 0.0736 1.2238 0.162 Uiso 1 1 calc R
C27 C 0.6387(4) 0.1499(3) 1.6168(3) 0.0852(10) Uani 1 1 d .
C14 C 0.6945(3) 0.4549(4) 1.3925(3) 0.0832(11) Uani 1 1 d .
C13 C 0.6007(3) 0.4884(4) 1.3664(3) 0.0989(14) Uani 1 1 d .
C40 C 1.3361(4) 0.1497(4) 1.3883(3) 0.0921(12) Uani 1 1 d .
C28 C 0.5177(5) 0.1270(5) 1.6698(6) 0.122(2) Uani 1 1 d .
C41 C 1.3985(5) 0.2035(5) 1.4356(4) 0.1129(16) Uani 1 1 d .
C42 C 1.3378(5) 0.2564(4) 1.5255(4) 0.0996(13) Uani 1 1 d .
C75 C 1.0239(4) 0.7665(3) 1.1846(3) 0.0651(8) Uiso 1 1 d .
H22 H 1.0880(17) 0.1356(16) 0.9473(15) 0.020(5) Uiso 1 1 d .
H15 H 1.429(2) 0.568(2) 1.113(2) 0.055(7) Uiso 1 1 d .
H26 H 1.516(3) 0.772(2) 0.836(2) 0.065(8) Uiso 1 1 d .
H25 H 1.346(3) 0.779(2) 0.786(2) 0.068(8) Uiso 1 1 d .
H24 H 1.175(2) 0.683(2) 0.8838(19) 0.047(7) Uiso 1 1 d .
H16 H 0.882(3) 0.410(2) 1.433(2) 0.068(8) Uiso 1 1 d .
H12 H 1.240(3) 0.458(3) 1.404(2) 0.073(9) Uiso 1 1 d .
H4 H 0.745(3) 0.588(2) 1.148(2) 0.066(9) Uiso 1 1 d .
H10 H 1.366(3) 0.502(2) 1.264(2) 0.065(9) Uiso 1 1 d .
H9 H 1.316(3) 0.385(3) 1.246(3) 0.098(12) Uiso 1 1 d .
H27 H 1.512(3) 0.669(3) 0.971(2) 0.072(9) Uiso 1 1 d .
H28 H 1.198(3) 0.060(2) 1.316(2) 0.063(8) Uiso 1 1 d .
H5 H 1.083(3) 0.704(3) 1.280(3) 0.073(10) Uiso 1 1 d .
H11 H 1.172(3) 0.567(3) 1.377(2) 0.083(10) Uiso 1 1 d .
H20 H 1.351(3) 0.022(3) 1.104(3) 0.077(10) Uiso 1 1 d .
H14 H 1.051(3) 0.407(3) 1.446(3) 0.091(11) Uiso 1 1 d .
H3 H 0.557(3) 0.571(3) 1.260(3) 0.082(11) Uiso 1 1 d .
H30 H 1.176(3) 0.285(3) 1.622(3) 0.066(10) Uiso 1 1 d .
H21 H 1.305(3) -0.100(3) 1.000(3) 0.082(10) Uiso 1 1 d .
H29 H 0.699(3) 0.222(3) 1.812(3) 0.084(11) Uiso 1 1 d .
H2 H 0.526(4) 0.477(4) 1.408(4) 0.137(17) Uiso 1 1 d .
H1 H 0.691(3) 0.419(3) 1.452(3) 0.096(12) Uiso 1 1 d .
H13 H 1.132(3) 0.331(3) 1.346(3) 0.091(11) Uiso 1 1 d .
H8 H 0.945(4) 0.792(3) 1.223(3) 0.115(13) Uiso 1 1 d .
H33 H 1.166(3) -0.040(3) 0.932(3) 0.100(13) Uiso 1 1 d .
H40 H 1.065(4) 0.009(4) 1.276(3) 0.108(15) Uiso 1 1 d .
H132 H 1.369(3) 0.118(3) 1.333(3) 0.072(11) Uiso 1 1 d .
H35 H 0.478(4) 0.104(4) 1.640(4) 0.125(19) Uiso 1 1 d .
H41 H 0.945(4) -0.013(4) 1.368(4) 0.136(18) Uiso 1 1 d .
H44 H 0.624(4) 0.128(4) 1.483(4) 0.145(18) Uiso 1 1 d .
H37 H 0.492(4) 0.188(4) 1.895(4) 0.135(17) Uiso 1 1 d .
H31 H 1.485(4) 0.204(3) 1.406(3) 0.109(14) Uiso 1 1 d .
H34 H 1.221(5) 0.282(4) 1.158(4) 0.154(18) Uiso 1 1 d .
H32 H 1.383(5) 0.286(4) 1.561(4) 0.146(19) Uiso 1 1 d .
H36 H 0.389(6) 0.121(5) 1.792(5) 0.18(3) Uiso 1 1 d .
H56 H 1.083(2) 0.7906(16) 1.1622(15) 0.021(5) Uiso 1 1 d .
H57 H 1.013(3) 0.736(3) 1.121(3) 0.114(13) Uiso 1 1 d .

loop_
_atom_site_aniso_label
_atom_site_aniso_U_11
_atom_site_aniso_U_22
_atom_site_aniso_U_33
_atom_site_aniso_U_23
_atom_site_aniso_U_13
_atom_site_aniso_U_12
Mn1 0.0375(3) 0.0400(2) 0.0326(2) -0.00450(18) -0.01759(19) 0.00166(19)
Ni1 0.04046(17) 0.04272(16) 0.03148(15) -0.00336(11) -0.01647(12) 0.00190(12)
Ni2 0.0924(3) 0.0522(2) 0.04125(19) 0.00005(14) -0.02623(18) -0.01104(18)
O1 0.0386(8) 0.0550(9) 0.0337(8) -0.0010(7) -0.0163(7) -0.0054(7)
O2 0.0366(8) 0.0549(9) 0.0358(8) -0.0034(7) -0.0121(7) -0.0004(7)
O4 0.0713(12) 0.0453(9) 0.0586(10) -0.0086(8) -0.0398(9) 0.0092(8)
O8 0.0938(17) 0.0706(14) 0.1041(18) -0.0105(12) -0.0665(15) 0.0136(12)
O5 0.0846(14) 0.0473(10) 0.0512(10) -0.0115(8) -0.0395(10) 0.0077(9)
O3 0.0684(12) 0.0442(9) 0.0530(10) -0.0113(7) -0.0338(9) 0.0115(8)
O7 0.0853(16) 0.0776(14) 0.0559(12) -0.0142(10) -0.0249(11) -0.0080(11)
C22 0.124(3) 0.0488(18) 0.088(2) -0.0138(17) -0.031(2) 0.0286(19)
O6 0.0864(16) 0.0820(14) 0.0487(11) -0.0098(10) -0.0198(11) -0.0226(12)
N2 0.0662(14) 0.0474(11) 0.0363(10) 0.0004(8) -0.0197(10) 0.0013(10)
N1 0.0480(12) 0.0549(12) 0.0467(11) -0.0072(9) -0.0265(10) 0.0058(9)
C1 0.0379(12) 0.0440(12) 0.0351(11) -0.0094(9) -0.0090(9) -0.0007(9)
C30 0.081(3) 0.085(3) 0.107(3) 0.001(2) -0.016(3) 0.003(2)
N3 0.104(2) 0.0472(12) 0.0433(12) -0.0010(9) -0.0250(13) -0.0159(13)
C6 0.0368(12) 0.0544(14) 0.0478(13) -0.0092(11) -0.0111(10) 0.0032(10)
C2 0.0520(15) 0.0555(14) 0.0419(13) -0.0035(10) -0.0158(11) -0.0039(12)
N4 0.130(3) 0.092(2) 0.0595(17) -0.0058(14) -0.0567(19) 0.0065(19)
C5 0.0373(15) 0.0720(18) 0.0672(18) -0.0076(14) -0.0118(13) -0.0016(13)
C17 0.074(2) 0.0565(15) 0.0328(12) 0.0002(11) -0.0088(12) -0.0106(13)
C11 0.0424(15) 0.083(2) 0.0564(17) -0.0202(15) -0.0150(13) -0.0008(13)
C24 0.0582(16) 0.0482(14) 0.0559(15) -0.0008(11) -0.0189(13) 0.0059(12)
C19 0.0545(15) 0.0397(12) 0.0444(13) -0.0015(10) -0.0145(11) 0.0030(10)
C29 0.077(3) 0.120(4) 0.155(6) -0.013(4) -0.024(4) 0.000(3)
C18 0.0466(13) 0.0419(12) 0.0414(12) -0.0031(10) -0.0156(10) 0.0017(10)
C15 0.0511(15) 0.0632(16) 0.0433(13) -0.0114(11) -0.0061(11) -0.0101(12)
C7 0.0393(14) 0.0615(15) 0.0593(16) -0.0118(12) -0.0245(12) 0.0054(11)
C16 0.0422(13) 0.0505(13) 0.0393(12) -0.0161(10) -0.0091(10) -0.0046(10)
C37 0.123(4) 0.098(3) 0.077(3) -0.039(2) -0.016(3) -0.035(3)
C4 0.0486(17) 0.0728(19) 0.0630(18) 0.0002(15) -0.0030(14) -0.0112(14)
C44 0.089(2) 0.0519(15) 0.0522(15) 0.0073(12) -0.0302(16) -0.0102(14)
C9 0.095(2) 0.080(2) 0.0550(17) 0.0045(15) -0.0508(18) -0.0020(18)
C31 0.081(2) 0.069(2) 0.073(2) -0.0067(16) -0.0261(19) 0.0050(17)
C8 0.0632(19) 0.087(2) 0.0657(19) 0.0030(16) -0.0445(16) 0.0049(17)
C12 0.0410(17) 0.134(3) 0.075(2) -0.035(2) -0.0145(16) -0.0007(19)
C3 0.0652(19) 0.0632(17) 0.0472(15) 0.0046(13) -0.0108(13) -0.0080(14)
C35 0.266(8) 0.166(5) 0.072(3) -0.025(3) -0.096(4) 0.060(5)
C32 0.074(2) 0.0516(15) 0.0729(19) -0.0029(14) -0.0307(17) 0.0048(14)
C10 0.085(2) 0.073(2) 0.0459(15) 0.0106(14) -0.0290(15) 0.0042(17)
C26 0.111(4) 0.126(4) 0.114(4) -0.025(3) -0.078(3) 0.016(3)
C20 0.104(3) 0.0483(15) 0.077(2) -0.0128(14) -0.047(2) 0.0091(16)
C38 0.101(3) 0.0479(15) 0.0466(16) 0.0021(12) -0.0187(17) 0.0030(16)
C21 0.156(4) 0.0506(18) 0.096(3) -0.0253(18) -0.062(3) 0.015(2)
C43 0.102(3) 0.079(2) 0.073(2) -0.0033(19) -0.039(2) -0.009(2)
C23 0.084(2) 0.0623(19) 0.082(2) 0.0034(17) -0.0306(19) 0.0238(17)
C39 0.086(2) 0.0554(16) 0.0567(16) 0.0075(13) -0.0301(16) 0.0051(15)
C36 0.131(4) 0.236(7) 0.052(2) 0.009(3) -0.044(3) -0.059(4)
C27 0.089(3) 0.086(2) 0.095(3) -0.012(2) -0.050(2) 0.0094(19)
C14 0.074(2) 0.109(3) 0.0495(18) -0.0101(18) 0.0026(16) -0.021(2)
C13 0.048(2) 0.159(4) 0.074(3) -0.029(2) 0.0006(18) -0.023(2)
C40 0.098(3) 0.102(3) 0.075(3) -0.001(2) -0.033(2) 0.025(2)
C28 0.083(3) 0.137(4) 0.166(6) -0.027(4) -0.067(4) 0.000(3)
C41 0.083(3) 0.151(5) 0.114(4) 0.003(3) -0.047(3) 0.009(3)
C42 0.104(4) 0.107(3) 0.107(3) 0.001(3) -0.061(3) -0.009(3)

loop_
_atom_type_symbol
_atom_type_description
_atom_type_scat_dispersion_real
_atom_type_scat_dispersion_imag
_atom_type_scat_source
C C 0.0033 0.0016 'International Tables Vol C Tables 4.2.6.8 and 6.1.1.4'
H H 0.0000 0.0000 'International Tables Vol C Tables 4.2.6.8 and 6.1.1.4'
N N 0.0061 0.0033 'International Tables Vol C Tables 4.2.6.8 and 6.1.1.4'
O O 0.0106 0.0060 'International Tables Vol C Tables 4.2.6.8 and 6.1.1.4'
Mn Mn 0.3368 0.7283 'International Tables Vol C Tables 4.2.6.8 and 6.1.1.4'
Ni Ni 0.3393 1.1124 'International Tables Vol C Tables 4.2.6.8 and 6.1.1.4'

loop_
_geom_angle_atom_site_label_1
_geom_angle_atom_site_label_2
_geom_angle_atom_site_label_3
_geom_angle
_geom_angle_site_symmetry_1
_geom_angle_site_symmetry_3
O2 Mn1 O2 180.000(2) 2_767 .
O2 Mn1 O1 106.92(6) 2_767 .
O2 Mn1 O1 73.08(6) . .
O2 Mn1 O1 73.08(6) 2_767 2_767
O2 Mn1 O1 106.92(6) . 2_767
O1 Mn1 O1 180.00(8) . 2_767
O2 Mn1 O4 89.97(6) 2_767 2_767
O2 Mn1 O4 90.03(6) . 2_767
O1 Mn1 O4 89.27(7) . 2_767
O1 Mn1 O4 90.73(7) 2_767 2_767
O2 Mn1 O4 90.03(6) 2_767 .
O2 Mn1 O4 89.97(6) . .
O1 Mn1 O4 90.73(7) . .
O1 Mn1 O4 89.27(7) 2_767 .
O4 Mn1 O4 180.000(1) 2_767 .
O2 Ni1 O1 80.04(6) . .
O2 Ni1 N1 170.69(7) . .
O1 Ni1 N1 90.78(7) . .
O2 Ni1 N2 90.41(8) . .
O1 Ni1 N2 170.17(8) . .
N1 Ni1 N2 98.83(9) . .
O2 Ni1 O3 95.05(7) . .
O1 Ni1 O3 91.40(7) . .
N1 Ni1 O3 86.59(8) . .
N2 Ni1 O3 87.13(8) . .
O2 Ni1 O5 89.52(7) . .
O1 Ni1 O5 91.51(7) . .
N1 Ni1 O5 89.24(8) . .
N2 Ni1 O5 90.70(8) . .
O3 Ni1 O5 174.94(7) . .
O6 Ni2 O7 80.90(10) . .
O6 Ni2 N3 93.86(12) . .
O7 Ni2 N3 168.91(11) . .
O6 Ni2 N4 169.26(12) . .
O7 Ni2 N4 92.36(13) . .
N3 Ni2 N4 94.16(14) . .
C1 O1 Ni1 127.12(14) . .
C1 O1 Mn1 134.57(14) . .
Ni1 O1 Mn1 98.31(6) . .
C16 O2 Ni1 128.27(15) . .
C16 O2 Mn1 131.96(15) . .
Ni1 O2 Mn1 98.70(6) . .
C18 O4 Mn1 129.31(15) . .
C75 O5 Ni1 122.40(19) . .
C18 O3 Ni1 130.86(15) . .
C32 O7 Ni2 126.71(19) . .
C23 C22 C21 120.3(3) . .
C44 O6 Ni2 128.98(19) . .
C17 N2 C10 116.8(2) . .
C17 N2 Ni1 124.19(18) . .
C10 N2 Ni1 118.63(19) . .
C7 N1 C8 117.0(2) . .
C7 N1 Ni1 123.15(18) . .
C8 N1 Ni1 119.81(19) . .
O1 C1 C2 120.3(2) . .
O1 C1 C6 121.9(2) . .
C2 C1 C6 117.8(2) . .
C31 C30 C29 121.4(5) . .
C38 N3 C37 116.2(3) . .
C38 N3 Ni2 125.1(2) . .
C37 N3 Ni2 118.6(3) . .
C5 C6 C1 118.2(2) . .
C5 C6 C7 117.6(2) . .
C1 C6 C7 124.2(2) . .
C3 C2 C1 121.3(3) . .
C26 N4 C35 115.0(4) . .
C26 N4 Ni2 123.0(3) . .
C35 N4 Ni2 122.0(4) . .
C4 C5 C6 123.1(3) . .
N2 C17 C15 127.9(2) . .
C12 C11 C16 121.4(3) . .
O8 C24 C23 118.8(3) . .
O8 C24 C19 121.0(2) . .
C23 C24 C19 120.1(3) . .
C24 C19 C20 118.2(2) . .
C24 C19 C18 121.2(2) . .
C20 C19 C18 120.6(2) . .
C28 C29 C30 118.6(5) . .
O4 C18 O3 124.7(2) . .
O4 C18 C19 118.9(2) . .
O3 C18 C19 116.4(2) . .
C16 C15 C14 117.9(3) . .
C16 C15 C17 124.6(2) . .
C14 C15 C17 117.5(3) . .
N1 C7 C6 128.7(2) . .
O2 C16 C11 119.6(2) . .
O2 C16 C15 122.0(2) . .
C11 C16 C15 118.4(2) . .
N3 C37 C36 110.0(4) . .
C5 C4 C3 118.5(3) . .
O6 C44 C43 119.6(3) . .
O6 C44 C39 122.9(3) . .
C43 C44 C39 117.5(4) . .
C10 C9 C8 115.3(3) . .
C30 C31 C32 121.4(4) . .
N1 C8 C9 112.9(2) . .
C11 C12 C13 120.2(4) . .
C2 C3 C4 121.0(3) . .
C36 C35 N4 118.2(5) . .
O7 C32 C27 123.1(3) . .
O7 C32 C31 119.3(3) . .
C27 C32 C31 117.6(3) . .
N2 C10 C9 113.1(2) . .
N4 C26 C27 127.9(4) . .
C21 C20 C19 120.3(3) . .
N3 C38 C39 126.9(3) . .
C22 C21 C20 120.5(4) . .
C42 C43 C44 121.7(4) . .
C22 C23 C24 120.5(3) . .
C40 C39 C44 119.5(4) . .
C40 C39 C38 119.2(3) . .
C44 C39 C38 121.3(3) . .
C35 C36 C37 117.3(4) . .
C32 C27 C26 120.8(4) . .
C32 C27 C28 118.8(4) . .
C26 C27 C28 120.3(5) . .
C13 C14 C15 121.5(4) . .
C14 C13 C12 119.9(3) . .
C41 C40 C39 121.5(5) . .
C29 C28 C27 122.1(5) . .
C40 C41 C42 119.3(5) . .
C43 C42 C41 120.6(5) . .

loop_
_geom_bond_atom_site_label_1
_geom_bond_atom_site_label_2
_geom_bond_distance
_geom_bond_site_symmetry_2
Mn1 O2 2.1712(17) 2_767
Mn1 O2 2.1712(17) .
Mn1 O1 2.1735(16) .
Mn1 O1 2.1735(16) 2_767
Mn1 O4 2.1847(18) 2_767
Mn1 O4 2.1847(18) .
Ni1 O2 2.0064(18) .
Ni1 O1 2.0165(16) .
Ni1 N1 2.037(2) .
Ni1 N2 2.042(2) .
Ni1 O3 2.0953(18) .
Ni1 O5 2.185(2) .
Ni2 O6 1.846(2) .
Ni2 O7 1.862(2) .
Ni2 N3 1.889(3) .
Ni2 N4 1.899(4) .
O1 C1 1.315(3) .
O2 C16 1.313(3) .
O4 C18 1.240(3) .
O8 C24 1.326(4) .
O5 C75 1.418(4) .
O3 C18 1.268(3) .
O7 C32 1.311(4) .
C22 C23 1.359(5) .
C22 C21 1.360(6) .
O6 C44 1.310(4) .
N2 C17 1.280(4) .
N2 C10 1.464(4) .
N1 C7 1.280(3) .
N1 C8 1.475(3) .
C1 C2 1.408(3) .
C1 C6 1.417(3) .
C30 C31 1.365(6) .
C30 C29 1.372(7) .
N3 C38 1.283(4) .
N3 C37 1.478(5) .
C6 C5 1.408(4) .
C6 C7 1.456(4) .
C2 C3 1.379(4) .
N4 C26 1.302(6) .
N4 C35 1.502(5) .
C5 C4 1.361(4) .
C17 C15 1.441(4) .
C11 C12 1.368(4) .
C11 C16 1.402(4) .
C24 C23 1.389(4) .
C24 C19 1.393(4) .
C19 C20 1.396(4) .
C19 C18 1.495(3) .
C29 C28 1.351(8) .
C15 C16 1.413(4) .
C15 C14 1.425(4) .
C37 C36 1.490(8) .
C4 C3 1.381(4) .
C44 C43 1.399(5) .
C44 C39 1.410(4) .
C9 C10 1.487(5) .
C9 C8 1.525(5) .
C31 C32 1.401(5) .
C12 C13 1.388(6) .
C35 C36 1.379(8) .
C32 C27 1.399(5) .
C26 C27 1.403(6) .
C20 C21 1.383(5) .
C38 C39 1.425(5) .
C43 C42 1.360(6) .
C39 C40 1.395(5) .
C27 C28 1.417(7) .
C14 C13 1.352(6) .
C40 C41 1.358(7) .
C41 C42 1.387(7) .
